data_2226438
loop_
_publ_author_name
'Hasan, Aurangzeb'
'Akhtar, Nadeem'
'Lajis, Nordin Hj'
'Rusli, Aqilah Fasihah Binti'
'Lo, Kong Mun'

_publ_section_title
;
 (3<i>E</i>)-3-[4-(Dimethylamino)phenyl]-1-(4-hydroxyphenyl)prop-2-en-1-one
;
_journal_coeditor_code FJ2315
_journal_issue 7
_journal_name_full 'Acta Crystallographica Section E'
_journal_page_first o1808
_journal_paper_doi 10.1107/S1600536810024050
_journal_volume 66
_journal_year 2010
_chemical_formula_iupac 'C17 H17 N O2'
_chemical_formula_moiety 'C17 H17 N O2'
_chemical_formula_sum 'C17 H17 N O2'
_chemical_formula_weight 267.32
_chemical_name_common 4-hydroxy-4'-dimethylaminochalcone
_chemical_name_systematic
;
(3<i>E</i>)-3-[4-(Dimethylamino)phenyl]-1-(4-hydroxyphenyl)prop-2-en-1-one
;
_space_group_IT_number 4
_symmetry_cell_setting monoclinic
_symmetry_space_group_name_Hall 'P 2yb'
_symmetry_space_group_name_H-M 'P 1 21 1'
_atom_sites_solution_hydrogens geom
_atom_sites_solution_primary direct
_atom_sites_solution_secondary difmap
_audit_creation_method SHELXL-97
_cell_angle_alpha 90.00
_cell_angle_beta 95.0560(10)
_cell_angle_gamma 90.00
_cell_formula_units_Z 4
_cell_length_a 6.30700(10)
_cell_length_b 29.5285(6)
_cell_length_c 7.3880(2)
_cell_measurement_reflns_used 4618
_cell_measurement_temperature 100(2)
_cell_measurement_theta_max 29.50
_cell_measurement_theta_min 2.76
_cell_volume 1370.56(5)
_computing_cell_refinement 'SAINT (Bruker, 2008)'
_computing_data_collection 'APEX2 (Bruker, 2008)'
_computing_data_reduction 'SAINT (Bruker, 2008)'
_computing_molecular_graphics 'X-SEED (Barbour, 2001)'
_computing_publication_material 'pubCIF (Westrip, 2010)'
_computing_structure_refinement 'SHELXL97 (Sheldrick, 2008b)'
_computing_structure_solution 'SHELXS97 (Sheldrick, 2008b)'
_diffrn_ambient_temperature 100(2)
_diffrn_measured_fraction_theta_full 0.999
_diffrn_measured_fraction_theta_max 0.999
_diffrn_measurement_device_type 'Bruker APEXII CCD area-detector'
_diffrn_measurement_method '\w scans'
_diffrn_radiation_monochromator graphite
_diffrn_radiation_source 'fine-focus sealed tube'
_diffrn_radiation_type MoK\a
_diffrn_radiation_wavelength 0.71073
_diffrn_reflns_av_R_equivalents 0.0204
_diffrn_reflns_av_sigmaI/netI 0.0212
_diffrn_reflns_limit_h_max 7
_diffrn_reflns_limit_h_min -7
_diffrn_reflns_limit_k_max 36
_diffrn_reflns_limit_k_min -35
_diffrn_reflns_limit_l_max 8
_diffrn_reflns_limit_l_min -9
_diffrn_reflns_number 8837
_diffrn_reflns_theta_full 26.00
_diffrn_reflns_theta_max 26.00
_diffrn_reflns_theta_min 1.38
_exptl_absorpt_coefficient_mu 0.085
_exptl_absorpt_correction_T_max 0.9866
_exptl_absorpt_correction_T_min 0.9604
_exptl_absorpt_correction_type multi-scan
_exptl_absorpt_process_details '(SADABS; Sheldrick, 2008a)'
_exptl_crystal_colour yellow
_exptl_crystal_density_diffrn 1.295
_exptl_crystal_density_method 'not measured'
_exptl_crystal_description block
_exptl_crystal_F_000 568
_exptl_crystal_size_max 0.48
_exptl_crystal_size_mid 0.24
_exptl_crystal_size_min 0.16
_refine_diff_density_max 0.166
_refine_diff_density_min -0.260
_refine_ls_extinction_method none
_refine_ls_goodness_of_fit_ref 1.127
_refine_ls_hydrogen_treatment constr
_refine_ls_matrix_type full
_refine_ls_number_parameters 367
_refine_ls_number_reflns 2756
_refine_ls_number_restraints 1
_refine_ls_restrained_S_all 1.126
_refine_ls_R_factor_all 0.0333
_refine_ls_R_factor_gt 0.0315
_refine_ls_shift/su_max 0.044
_refine_ls_shift/su_mean 0.001
_refine_ls_structure_factor_coef Fsqd
_refine_ls_weighting_details 'calc w=1/[\s^2^(Fo^2^)+(0.0389P)^2^+0.2820P] where P=(Fo^2^+2Fc^2^)/3'
_refine_ls_weighting_scheme calc
_refine_ls_wR_factor_gt 0.0770
_refine_ls_wR_factor_ref 0.0782
_reflns_number_gt 2646
_reflns_number_total 2756
_reflns_threshold_expression I>2sigma(I)
_cod_data_source_file fj2315.cif
_cod_data_source_block I
_cod_original_sg_symbol_H-M 'P 21'
_cod_database_code 2226438
_cod_database_fobs_code 2226438

loop_
_symmetry_equiv_pos_as_xyz
'x, y, z'
'-x, y+1/2, -z'

loop_
_atom_site_type_symbol
_atom_site_label
_atom_site_fract_x
_atom_site_fract_y
_atom_site_fract_z
_atom_site_U_iso_or_equiv
_atom_site_adp_type
_atom_site_calc_flag
_atom_site_refinement_flags
_atom_site_occupancy
_atom_site_disorder_assembly
_atom_site_disorder_group
O O2 -0.0711(2) 0.31769(5) 0.0870(2) 0.0206(3) Uani d . 1 . .
H H2O -0.1727 0.3108 0.0154 0.031 Uiso calc R 1 . .
O O1 0.6270(2) 0.17288(6) 0.3369(2) 0.0228(4) Uani d . 1 . .
O O4 -0.0471(2) 0.14648(5) 0.5680(2) 0.0210(3) Uani d . 1 . .
H H4O -0.1537 0.1540 0.5035 0.031 Uiso calc R 1 . .
O O3 0.6359(2) 0.29454(6) 0.8222(2) 0.0217(4) Uani d . 1 . .
C C22 -0.0250(3) 0.22737(8) 0.6122(3) 0.0178(5) Uani d . 1 . .
H H22 -0.1639 0.2313 0.5614 0.021 Uiso calc R 1 . .
C C18 0.3052(3) 0.25932(7) 0.7460(3) 0.0159(4) Uani d . 1 . .
C C4 0.0430(3) 0.27980(8) 0.1369(3) 0.0167(4) Uani d . 1 . .
C C5 -0.0379(3) 0.23644(8) 0.1061(3) 0.0176(5) Uani d . 1 . .
H H5 -0.1749 0.2323 0.0510 0.021 Uiso calc R 1 . .
C C21 0.0628(3) 0.18403(7) 0.6272(3) 0.0166(4) Uani d . 1 . .
C C30 0.1868(3) 0.50908(7) 1.0211(3) 0.0165(4) Uani d . 1 . .
C C7 0.4345(3) 0.16614(8) 0.2975(3) 0.0178(5) Uani d . 1 . .
C C27 0.3502(3) 0.42371(8) 0.9189(3) 0.0161(4) Uani d . 1 . .
C C24 0.4395(3) 0.29859(8) 0.8066(3) 0.0161(4) Uani d . 1 . .
C C20 0.2715(3) 0.17818(8) 0.7049(3) 0.0182(5) Uani d . 1 . .
H H20 0.3292 0.1493 0.7188 0.022 Uiso calc R 1 . .
C C1 0.2959(3) 0.20472(8) 0.2383(3) 0.0162(4) Uani d . 1 . .
C C26 0.4387(3) 0.38086(8) 0.8657(3) 0.0166(4) Uani d . 1 . .
H H26 0.5806 0.3809 0.8407 0.020 Uiso calc R 1 . .
C C6 0.0875(3) 0.19938(8) 0.1583(3) 0.0178(5) Uani d . 1 . .
H H6 0.0324 0.1704 0.1399 0.021 Uiso calc R 1 . .
C C8 0.3399(3) 0.12117(8) 0.3178(3) 0.0179(5) Uani d . 1 . .
H H8 0.1998 0.1160 0.2723 0.021 Uiso calc R 1 . .
C C3 0.2483(3) 0.28595(7) 0.2200(3) 0.0179(5) Uani d . 1 . .
H H3 0.3007 0.3150 0.2428 0.021 Uiso calc R 1 . .
C C25 0.3352(3) 0.34110(7) 0.8492(3) 0.0164(4) Uani d . 1 . .
H H25 0.1907 0.3405 0.8656 0.020 Uiso calc R 1 . .
C C23 0.0940(3) 0.26418(8) 0.6726(3) 0.0164(4) Uani d . 1 . .
H H23 0.0332 0.2929 0.6646 0.020 Uiso calc R 1 . .
C C29 0.0770(3) 0.46832(8) 1.0495(3) 0.0183(4) Uani d . 1 . .
H H29 -0.0513 0.4693 1.1026 0.022 Uiso calc R 1 . .
C C10 0.3791(3) 0.04249(7) 0.4464(3) 0.0165(4) Uani d . 1 . .
C C32 0.4583(3) 0.46418(8) 0.8915(3) 0.0183(4) Uani d . 1 . .
H H32 0.5873 0.4631 0.8397 0.022 Uiso calc R 1 . .
C C19 0.3911(3) 0.21555(8) 0.7608(3) 0.0175(5) Uani d . 1 . .
H H19 0.5311 0.2116 0.8090 0.021 Uiso calc R 1 . .
C C28 0.1567(3) 0.42723(7) 1.0000(3) 0.0164(4) Uani d . 1 . .
H H28 0.0808 0.4010 1.0206 0.020 Uiso calc R 1 . .
C C2 0.3732(3) 0.24881(8) 0.2682(3) 0.0178(5) Uani d . 1 . .
H H2 0.5110 0.2531 0.3213 0.021 Uiso calc R 1 . .
C C9 0.4533(3) 0.08742(8) 0.4012(3) 0.0176(5) Uani d . 1 . .
H H9 0.5963 0.0935 0.4339 0.021 Uiso calc R 1 . .
C C13 0.2550(3) -0.04651(7) 0.5389(3) 0.0174(5) Uani d . 1 . .
C C11 0.1743(3) 0.02584(8) 0.3928(3) 0.0179(4) Uani d . 1 . .
H H11 0.0777 0.0444 0.3259 0.021 Uiso calc R 1 . .
C C34 0.2379(4) 0.59098(8) 1.0528(4) 0.0260(5) Uani d . 1 . .
H H34A 0.3797 0.5867 1.1087 0.039 Uiso calc R 1 . .
H H34B 0.1724 0.6160 1.1095 0.039 Uiso calc R 1 . .
H H34C 0.2434 0.5972 0.9257 0.039 Uiso calc R 1 . .
C C12 0.1129(3) -0.01720(7) 0.4367(3) 0.0180(5) Uani d . 1 . .
H H12 -0.0237 -0.0272 0.3987 0.022 Uiso calc R 1 . .
C C14 0.4592(3) -0.02979(8) 0.5949(3) 0.0189(4) Uani d . 1 . .
H H14 0.5556 -0.0480 0.6641 0.023 Uiso calc R 1 . .
C C31 0.3797(3) 0.50556(8) 0.9388(3) 0.0183(4) Uani d . 1 . .
H H31 0.4552 0.5317 0.9162 0.022 Uiso calc R 1 . .
C C15 0.5175(3) 0.01333(7) 0.5481(3) 0.0182(5) Uani d . 1 . .
H H15 0.6541 0.0234 0.5857 0.022 Uiso calc R 1 . .
C C17 0.3609(4) -0.12290(8) 0.6381(3) 0.0230(5) Uani d . 1 . .
H H17A 0.4533 -0.1263 0.5425 0.035 Uiso calc R 1 . .
H H17B 0.2955 -0.1515 0.6607 0.035 Uiso calc R 1 . .
H H17C 0.4421 -0.1128 0.7466 0.035 Uiso calc R 1 . .
C C16 -0.0076(4) -0.10756(8) 0.5120(4) 0.0268(5) Uani d . 1 . .
H H16A -0.1188 -0.0874 0.5420 0.040 Uiso calc R 1 . .
H H16B -0.0294 -0.1368 0.5637 0.040 Uiso calc R 1 . .
H H16C -0.0101 -0.1102 0.3823 0.040 Uiso calc R 1 . .
C C33 -0.0982(4) 0.55599(8) 1.1320(4) 0.0258(5) Uani d . 1 . .
H H33A -0.2015 0.5508 1.0308 0.039 Uiso calc R 1 . .
H H33B -0.1138 0.5862 1.1766 0.039 Uiso calc R 1 . .
H H33C -0.1200 0.5347 1.2269 0.039 Uiso calc R 1 . .
N N2 0.1144(3) 0.55029(7) 1.0744(3) 0.0235(4) Uani d . 1 . .
N N1 0.1970(3) -0.08973(6) 0.5844(3) 0.0206(4) Uani d . 1 . .

loop_
_atom_site_aniso_label
_atom_site_aniso_U_11
_atom_site_aniso_U_22
_atom_site_aniso_U_33
_atom_site_aniso_U_12
_atom_site_aniso_U_13
_atom_site_aniso_U_23
O2 0.0188(8) 0.0162(8) 0.0260(9) 0.0006(6) -0.0025(6) -0.0001(7)
O1 0.0165(7) 0.0225(8) 0.0289(9) -0.0018(6) -0.0013(6) 0.0043(7)
O4 0.0201(8) 0.0171(8) 0.0248(9) -0.0012(6) -0.0036(7) 0.0010(7)
O3 0.0156(7) 0.0207(8) 0.0282(9) 0.0017(6) -0.0018(6) -0.0032(7)
C22 0.0146(10) 0.0223(12) 0.0160(11) 0.0010(9) -0.0016(8) 0.0000(9)
C18 0.0157(10) 0.0183(11) 0.0136(11) 0.0007(9) 0.0011(8) 0.0000(9)
C4 0.0175(10) 0.0184(11) 0.0143(10) 0.0009(9) 0.0029(8) 0.0013(9)
C5 0.0153(10) 0.0192(11) 0.0180(11) -0.0032(8) -0.0005(8) 0.0018(9)
C21 0.0195(10) 0.0166(11) 0.0139(11) -0.0027(8) 0.0035(8) -0.0004(9)
C30 0.0179(10) 0.0152(11) 0.0156(10) 0.0017(8) -0.0033(8) -0.0015(9)
C7 0.0189(10) 0.0219(12) 0.0126(11) -0.0020(9) 0.0015(8) -0.0025(9)
C27 0.0165(10) 0.0171(11) 0.0141(10) -0.0011(8) -0.0018(8) -0.0001(9)
C24 0.0173(10) 0.0174(11) 0.0132(11) 0.0001(9) -0.0003(8) 0.0006(9)
C20 0.0206(10) 0.0163(11) 0.0174(11) 0.0048(9) 0.0004(8) 0.0002(9)
C1 0.0186(10) 0.0170(11) 0.0132(11) -0.0002(8) 0.0020(8) 0.0014(9)
C26 0.0167(9) 0.0192(11) 0.0136(11) 0.0028(9) -0.0008(8) 0.0011(9)
C6 0.0198(10) 0.0167(11) 0.0168(11) -0.0040(9) 0.0003(8) 0.0007(9)
C8 0.0167(10) 0.0169(11) 0.0199(12) -0.0015(8) 0.0000(9) -0.0020(9)
C3 0.0199(10) 0.0155(11) 0.0183(11) -0.0046(8) 0.0020(8) -0.0015(9)
C25 0.0155(10) 0.0176(12) 0.0158(10) 0.0013(8) -0.0003(8) 0.0006(9)
C23 0.0179(10) 0.0143(10) 0.0170(10) 0.0029(8) 0.0023(8) 0.0002(9)
C29 0.0151(9) 0.0227(11) 0.0170(10) 0.0006(9) 0.0005(8) 0.0004(9)
C10 0.0179(10) 0.0163(11) 0.0153(11) -0.0007(8) 0.0010(8) -0.0028(8)
C32 0.0168(9) 0.0208(11) 0.0174(11) -0.0008(9) 0.0019(8) -0.0010(9)
C19 0.0149(10) 0.0209(12) 0.0165(11) 0.0024(8) -0.0005(8) 0.0007(9)
C28 0.0170(10) 0.0149(10) 0.0172(11) -0.0033(8) 0.0004(8) -0.0001(9)
C2 0.0157(10) 0.0226(12) 0.0149(11) -0.0020(8) -0.0006(8) 0.0010(9)
C9 0.0153(9) 0.0198(11) 0.0175(11) -0.0021(8) 0.0007(8) -0.0043(9)
C13 0.0198(10) 0.0176(11) 0.0151(11) -0.0005(8) 0.0031(8) -0.0015(8)
C11 0.0166(10) 0.0190(11) 0.0178(11) 0.0034(9) -0.0001(8) 0.0004(9)
C34 0.0308(12) 0.0149(11) 0.0330(14) 0.0005(10) 0.0069(10) -0.0025(10)
C12 0.0144(10) 0.0196(11) 0.0196(11) -0.0009(8) -0.0007(8) -0.0019(9)
C14 0.0201(10) 0.0198(11) 0.0164(11) 0.0039(9) -0.0015(8) 0.0012(9)
C31 0.0189(10) 0.0172(11) 0.0186(11) -0.0027(9) -0.0005(8) 0.0000(9)
C15 0.0169(10) 0.0199(11) 0.0174(11) -0.0010(8) -0.0006(8) -0.0025(9)
C17 0.0265(11) 0.0183(11) 0.0237(12) 0.0008(9) -0.0007(10) 0.0043(9)
C16 0.0235(11) 0.0207(12) 0.0352(14) -0.0044(9) -0.0025(10) 0.0053(10)
C33 0.0250(12) 0.0219(12) 0.0310(13) 0.0032(10) 0.0053(10) -0.0032(10)
N2 0.0196(9) 0.0182(10) 0.0333(11) -0.0004(8) 0.0048(8) -0.0041(8)
N1 0.0178(9) 0.0173(9) 0.0262(10) -0.0007(8) -0.0011(8) 0.0037(8)

loop_
_atom_type_symbol
_atom_type_description
_atom_type_scat_dispersion_real
_atom_type_scat_dispersion_imag
_atom_type_scat_source
C C 0.0033 0.0016 'International Tables Vol C Tables 4.2.6.8 and 6.1.1.4'
H H 0.0000 0.0000 'International Tables Vol C Tables 4.2.6.8 and 6.1.1.4'
N N 0.0061 0.0033 'International Tables Vol C Tables 4.2.6.8 and 6.1.1.4'
O O 0.0106 0.0060 'International Tables Vol C Tables 4.2.6.8 and 6.1.1.4'

loop_
_geom_angle_atom_site_label_1
_geom_angle_atom_site_label_2
_geom_angle_atom_site_label_3
_geom_angle_site_symmetry_1
_geom_angle_site_symmetry_3
_geom_angle
_geom_angle_publ_flag
C4 O2 H2O . . 109.5 ?
C21 O4 H4O . . 109.5 ?
C23 C22 C21 . . 119.95(19) ?
C23 C22 H22 . . 120.0 ?
C21 C22 H22 . . 120.0 ?
C23 C18 C19 . . 118.2(2) ?
C23 C18 C24 . . 122.4(2) ?
C19 C18 C24 . . 119.43(19) ?
O2 C4 C5 . . 122.33(18) ?
O2 C4 C3 . . 117.3(2) ?
C5 C4 C3 . . 120.3(2) ?
C6 C5 C4 . . 119.37(19) ?
C6 C5 H5 . . 120.3 ?
C4 C5 H5 . . 120.3 ?
O4 C21 C22 . . 122.38(19) ?
O4 C21 C20 . . 117.75(19) ?
C22 C21 C20 . . 119.9(2) ?
N2 C30 C31 . . 120.7(2) ?
N2 C30 C29 . . 122.25(19) ?
C31 C30 C29 . . 116.99(19) ?
O1 C7 C8 . . 121.3(2) ?
O1 C7 C1 . . 119.2(2) ?
C8 C7 C1 . . 119.46(18) ?
C32 C27 C28 . . 116.7(2) ?
C32 C27 C26 . . 120.11(18) ?
C28 C27 C26 . . 123.17(19) ?
O3 C24 C25 . . 121.8(2) ?
O3 C24 C18 . . 119.52(19) ?
C25 C24 C18 . . 118.70(18) ?
C19 C20 C21 . . 119.6(2) ?
C19 C20 H20 . . 120.2 ?
C21 C20 H20 . . 120.2 ?
C2 C1 C6 . . 118.1(2) ?
C2 C1 C7 . . 118.76(19) ?
C6 C1 C7 . . 123.1(2) ?
C25 C26 C27 . . 126.26(19) ?
C25 C26 H26 . . 116.9 ?
C27 C26 H26 . . 116.9 ?
C5 C6 C1 . . 121.3(2) ?
C5 C6 H6 . . 119.3 ?
C1 C6 H6 . . 119.3 ?
C9 C8 C7 . . 120.84(19) ?
C9 C8 H8 . . 119.6 ?
C7 C8 H8 . . 119.6 ?
C2 C3 C4 . . 119.8(2) ?
C2 C3 H3 . . 120.1 ?
C4 C3 H3 . . 120.1 ?
C26 C25 C24 . . 123.03(19) ?
C26 C25 H25 . . 118.5 ?
C24 C25 H25 . . 118.5 ?
C22 C23 C18 . . 121.2(2) ?
C22 C23 H23 . . 119.4 ?
C18 C23 H23 . . 119.4 ?
C28 C29 C30 . . 121.08(19) ?
C28 C29 H29 . . 119.5 ?
C30 C29 H29 . . 119.5 ?
C15 C10 C11 . . 116.80(19) ?
C15 C10 C9 . . 119.14(19) ?
C11 C10 C9 . . 124.1(2) ?
C31 C32 C27 . . 122.06(19) ?
C31 C32 H32 . . 119.0 ?
C27 C32 H32 . . 119.0 ?
C20 C19 C18 . . 121.1(2) ?
C20 C19 H19 . . 119.4 ?
C18 C19 H19 . . 119.4 ?
C29 C28 C27 . . 121.9(2) ?
C29 C28 H28 . . 119.1 ?
C27 C28 H28 . . 119.1 ?
C3 C2 C1 . . 121.03(19) ?
C3 C2 H2 . . 119.5 ?
C1 C2 H2 . . 119.5 ?
C8 C9 C10 . . 127.8(2) ?
C8 C9 H9 . . 116.1 ?
C10 C9 H9 . . 116.1 ?
N1 C13 C14 . . 120.6(2) ?
N1 C13 C12 . . 121.82(19) ?
C14 C13 C12 . . 117.56(19) ?
C12 C11 C10 . . 121.8(2) ?
C12 C11 H11 . . 119.1 ?
C10 C11 H11 . . 119.1 ?
N2 C34 H34A . . 109.5 ?
N2 C34 H34B . . 109.5 ?
H34A C34 H34B . . 109.5 ?
N2 C34 H34C . . 109.5 ?
H34A C34 H34C . . 109.5 ?
H34B C34 H34C . . 109.5 ?
C11 C12 C13 . . 120.82(19) ?
C11 C12 H12 . . 119.6 ?
C13 C12 H12 . . 119.6 ?
C15 C14 C13 . . 120.5(2) ?
C15 C14 H14 . . 119.7 ?
C13 C14 H14 . . 119.7 ?
C32 C31 C30 . . 121.2(2) ?
C32 C31 H31 . . 119.4 ?
C30 C31 H31 . . 119.4 ?
C14 C15 C10 . . 122.4(2) ?
C14 C15 H15 . . 118.8 ?
C10 C15 H15 . . 118.8 ?
N1 C17 H17A . . 109.5 ?
N1 C17 H17B . . 109.5 ?
H17A C17 H17B . . 109.5 ?
N1 C17 H17C . . 109.5 ?
H17A C17 H17C . . 109.5 ?
H17B C17 H17C . . 109.5 ?
N1 C16 H16A . . 109.5 ?
N1 C16 H16B . . 109.5 ?
H16A C16 H16B . . 109.5 ?
N1 C16 H16C . . 109.5 ?
H16A C16 H16C . . 109.5 ?
H16B C16 H16C . . 109.5 ?
N2 C33 H33A . . 109.5 ?
N2 C33 H33B . . 109.5 ?
H33A C33 H33B . . 109.5 ?
N2 C33 H33C . . 109.5 ?
H33A C33 H33C . . 109.5 ?
H33B C33 H33C . . 109.5 ?
C30 N2 C34 . . 120.61(18) ?
C30 N2 C33 . . 121.81(19) ?
C34 N2 C33 . . 117.11(19) ?
C13 N1 C16 . . 119.52(19) ?
C13 N1 C17 . . 119.53(18) ?
C16 N1 C17 . . 116.36(19) ?

loop_
_geom_bond_atom_site_label_1
_geom_bond_atom_site_label_2
_geom_bond_site_symmetry_2
_geom_bond_distance
_geom_bond_publ_flag
O2 C4 . 1.363(3) ?
O2 H2O . 0.8200 ?
O1 C7 . 1.239(3) ?
O4 C21 . 1.359(3) ?
O4 H4O . 0.8200 ?
O3 C24 . 1.239(3) ?
C22 C23 . 1.373(3) ?
C22 C21 . 1.395(3) ?
C22 H22 . 0.9300 ?
C18 C23 . 1.401(3) ?
C18 C19 . 1.402(3) ?
C18 C24 . 1.481(3) ?
C4 C5 . 1.389(3) ?
C4 C3 . 1.395(3) ?
C5 C6 . 1.385(3) ?
C5 H5 . 0.9300 ?
C21 C20 . 1.400(3) ?
C30 N2 . 1.370(3) ?
C30 C31 . 1.411(3) ?
C30 C29 . 1.413(3) ?
C7 C8 . 1.469(3) ?
C7 C1 . 1.478(3) ?
C27 C32 . 1.399(3) ?
C27 C28 . 1.410(3) ?
C27 C26 . 1.451(3) ?
C24 C25 . 1.464(3) ?
C20 C19 . 1.379(3) ?
C20 H20 . 0.9300 ?
C1 C2 . 1.401(3) ?
C1 C6 . 1.402(3) ?
C26 C25 . 1.344(3) ?
C26 H26 . 0.9300 ?
C6 H6 . 0.9300 ?
C8 C9 . 1.344(3) ?
C8 H8 . 0.9300 ?
C3 C2 . 1.379(3) ?
C3 H3 . 0.9300 ?
C25 H25 . 0.9300 ?
C23 H23 . 0.9300 ?
C29 C28 . 1.376(3) ?
C29 H29 . 0.9300 ?
C10 C15 . 1.398(3) ?
C10 C11 . 1.406(3) ?
C10 C9 . 1.456(3) ?
C32 C31 . 1.375(3) ?
C32 H32 . 0.9300 ?
C19 H19 . 0.9300 ?
C28 H28 . 0.9300 ?
C2 H2 . 0.9300 ?
C9 H9 . 0.9300 ?
C13 N1 . 1.378(3) ?
C13 C14 . 1.407(3) ?
C13 C12 . 1.415(3) ?
C11 C12 . 1.376(3) ?
C11 H11 . 0.9300 ?
C34 N2 . 1.448(3) ?
C34 H34A . 0.9600 ?
C34 H34B . 0.9600 ?
C34 H34C . 0.9600 ?
C12 H12 . 0.9300 ?
C14 C15 . 1.378(3) ?
C14 H14 . 0.9300 ?
C31 H31 . 0.9300 ?
C15 H15 . 0.9300 ?
C17 N1 . 1.454(3) ?
C17 H17A . 0.9600 ?
C17 H17B . 0.9600 ?
C17 H17C . 0.9600 ?
C16 N1 . 1.452(3) ?
C16 H16A . 0.9600 ?
C16 H16B . 0.9600 ?
C16 H16C . 0.9600 ?
C33 N2 . 1.452(3) ?
C33 H33A . 0.9600 ?
C33 H33B . 0.9600 ?
C33 H33C . 0.9600 ?

loop_
_geom_hbond_atom_site_label_D
_geom_hbond_atom_site_label_H
_geom_hbond_atom_site_label_A
_geom_hbond_site_symmetry_A
_geom_hbond_distance_DH
_geom_hbond_distance_HA
_geom_hbond_distance_DA
_geom_hbond_angle_DHA
O4 H4O O1 1_455 0.82 1.85 2.670(2) 173
O2 H2O O3 1_454 0.82 1.85 2.659(2) 169

loop_
_geom_torsion_atom_site_label_1
_geom_torsion_atom_site_label_2
_geom_torsion_atom_site_label_3
_geom_torsion_atom_site_label_4
_geom_torsion_site_symmetry_1
_geom_torsion_site_symmetry_2
_geom_torsion_site_symmetry_3
_geom_torsion_site_symmetry_4
_geom_torsion
_geom_torsion_publ_flag
O2 C4 C5 C6 . . . . 179.2(2) ?
C3 C4 C5 C6 . . . . -0.2(3) ?
C23 C22 C21 O4 . . . . -179.3(2) ?
C23 C22 C21 C20 . . . . 0.4(3) ?
C23 C18 C24 O3 . . . . -160.0(2) ?
C19 C18 C24 O3 . . . . 19.5(3) ?
C23 C18 C24 C25 . . . . 21.0(3) ?
C19 C18 C24 C25 . . . . -159.5(2) ?
O4 C21 C20 C19 . . . . 177.69(19) ?
C22 C21 C20 C19 . . . . -2.1(3) ?
O1 C7 C1 C2 . . . . -14.6(3) ?
C8 C7 C1 C2 . . . . 162.1(2) ?
O1 C7 C1 C6 . . . . 167.3(2) ?
C8 C7 C1 C6 . . . . -16.0(3) ?
C32 C27 C26 C25 . . . . -165.5(2) ?
C28 C27 C26 C25 . . . . 14.9(4) ?
C4 C5 C6 C1 . . . . -1.3(3) ?
C2 C1 C6 C5 . . . . 1.4(3) ?
C7 C1 C6 C5 . . . . 179.5(2) ?
O1 C7 C8 C9 . . . . 8.5(3) ?
C1 C7 C8 C9 . . . . -168.1(2) ?
O2 C4 C3 C2 . . . . -178.01(19) ?
C5 C4 C3 C2 . . . . 1.4(3) ?
C27 C26 C25 C24 . . . . -175.8(2) ?
O3 C24 C25 C26 . . . . 16.2(4) ?
C18 C24 C25 C26 . . . . -164.8(2) ?
C21 C22 C23 C18 . . . . 1.4(3) ?
C19 C18 C23 C22 . . . . -1.6(3) ?
C24 C18 C23 C22 . . . . 177.9(2) ?
N2 C30 C29 C28 . . . . -177.9(2) ?
C31 C30 C29 C28 . . . . 0.5(3) ?
C28 C27 C32 C31 . . . . -0.8(3) ?
C26 C27 C32 C31 . . . . 179.6(2) ?
C21 C20 C19 C18 . . . . 1.9(3) ?
C23 C18 C19 C20 . . . . -0.1(3) ?
C24 C18 C19 C20 . . . . -179.62(19) ?
C30 C29 C28 C27 . . . . -0.1(3) ?
C32 C27 C28 C29 . . . . 0.2(3) ?
C26 C27 C28 C29 . . . . 179.8(2) ?
C4 C3 C2 C1 . . . . -1.3(3) ?
C6 C1 C2 C3 . . . . -0.1(3) ?
C7 C1 C2 C3 . . . . -178.3(2) ?
C7 C8 C9 C10 . . . . 174.2(2) ?
C15 C10 C9 C8 . . . . -174.3(2) ?
C11 C10 C9 C8 . . . . 6.1(4) ?
C15 C10 C11 C12 . . . . -0.6(3) ?
C9 C10 C11 C12 . . . . 179.0(2) ?
C10 C11 C12 C13 . . . . 0.2(3) ?
N1 C13 C12 C11 . . . . 180.0(2) ?
C14 C13 C12 C11 . . . . 0.7(3) ?
N1 C13 C14 C15 . . . . 179.5(2) ?
C12 C13 C14 C15 . . . . -1.1(3) ?
C27 C32 C31 C30 . . . . 1.2(3) ?
N2 C30 C31 C32 . . . . 177.3(2) ?
C29 C30 C31 C32 . . . . -1.0(3) ?
C13 C14 C15 C10 . . . . 0.8(3) ?
C11 C10 C15 C14 . . . . 0.1(3) ?
C9 C10 C15 C14 . . . . -179.5(2) ?
C31 C30 N2 C34 . . . . -2.0(3) ?
C29 C30 N2 C34 . . . . 176.3(2) ?
C31 C30 N2 C33 . . . . 169.9(2) ?
C29 C30 N2 C33 . . . . -11.8(3) ?
C14 C13 N1 C16 . . . . -174.7(2) ?
C12 C13 N1 C16 . . . . 6.0(3) ?
C14 C13 N1 C17 . . . . -19.6(3) ?
C12 C13 N1 C17 . . . . 161.1(2) ?
